data_2010470
loop_
_publ_author_name
'Piatek, M.'
'Oleksyn, B.'
'Sliwinski, J.'

_publ_section_title
;
 2-Methyl-2<i>H</i>-1,2-benzisoselenazol-3-one
;
_journal_issue 2
_journal_name_full 'Acta Crystallographica Section C'
_journal_page_first 298
_journal_page_last 301
_journal_paper_doi 10.1107/S0108270193012983
_journal_volume 51
_journal_year 1995
_chemical_formula_sum 'C8 H7 N O Se'
_chemical_formula_weight 212.04
_symmetry_cell_setting monoclinic
_symmetry_space_group_name_Hall '-P 2ybc'
_symmetry_space_group_name_H-M 'P 1 21/c 1'
_atom_type_scat_source SHELX76
_cell_angle_alpha 90.
_cell_angle_beta 107.28(2)
_cell_angle_gamma 90.
_cell_formula_units_Z 4
_cell_length_a 11.118(2)
_cell_length_b 6.167(3)
_cell_length_c 12.296(2)
_cell_measurement_reflns_used 25
_cell_measurement_temperature 293
_cell_measurement_theta_max 65
_cell_measurement_theta_min 8
_cell_volume 805.0(4)
_diffrn_measurement_device 'Kuma KM-4'
_diffrn_measurement_method \w/2\q
_diffrn_radiation_type CuK\a
_diffrn_radiation_wavelength 1.5418
_diffrn_reflns_av_R_equivalents 0.0281
_diffrn_reflns_limit_h_max 15
_diffrn_reflns_limit_h_min -15
_diffrn_reflns_limit_k_max 9
_diffrn_reflns_limit_k_min -9
_diffrn_reflns_limit_l_max 17
_diffrn_reflns_limit_l_min 0
_diffrn_reflns_number 3494
_diffrn_reflns_theta_max 82
_diffrn_standards_decay_% <5
_diffrn_standards_interval_count 50
_diffrn_standards_number 3
_exptl_absorpt_coefficient_mu 5.447
_exptl_absorpt_correction_T_max 0.6458
_exptl_absorpt_correction_T_min 0.4833
_exptl_absorpt_correction_type 'Numerical (SHELXS86)'
_exptl_crystal_colour 'Slightly yellowish'
_exptl_crystal_density_diffrn 1.632
_exptl_crystal_density_meas 1.6320(10)
_exptl_crystal_description 'Prisms {110}, {100}'
_exptl_crystal_size_max 0.17
_exptl_crystal_size_mid 0.13
_exptl_crystal_size_min 0.10
_refine_diff_density_max 0.54
_refine_diff_density_min -0.94
_refine_ls_extinction_method none
_refine_ls_goodness_of_fit_obs 1.204
_refine_ls_hydrogen_treatment refall
_refine_ls_number_parameters 129
_refine_ls_R_factor_obs 0.033
_refine_ls_shift/esd_max 0.001
_refine_ls_structure_factor_coef F
_refine_ls_weighting_details 'w = 1.37702[\s^2^(F~o~) + 0.003416(F~o~)^2^]'
_refine_ls_weighting_scheme calc
_refine_ls_wR_factor_obs 0.047
_reflns_number_observed 1687
_reflns_number_total 1711
_reflns_observed_criterion |F~o~|>=2\s(F~o~)
_cod_data_source_file ka1040.cif
_cod_data_source_block ka1040_structure_1_of_1
_cod_depositor_comments
;
The following automatic conversions were performed:

'_refine_ls_weighting_scheme' value ' w = 1.37702[\s^2^(F~o~) +
0.003416(F~o~)^2^]' was changed to 'calc'. New tag
'_refine_ls_weighting_details' was created. The value of the new tag
was set to 'w = 1.37702[\s^2^(F~o~) + 0.003416(F~o~)^2^]'.

Automatic conversion script
Id: cif_fix_values 3143 2015-03-26 13:38:13Z robertas 
;
_cod_original_cell_volume 804.95(3)
_cod_original_sg_symbol_H-M 'P 21/c'
_cod_original_formula_sum 'C8 H7 N1 O1 Se1'
_cod_database_code 2010470

loop_
_atom_site_label
_atom_site_fract_x
_atom_site_fract_y
_atom_site_fract_z
_atom_site_U_iso_or_equiv
Se1 .32707(3) .18781(5) .40948(2) .0397(2)
C1 .2279(2) .4042(4) .3166(2) .0360(7)
C2 .1714(2) .5833(4) .3513(2) .0435(8)
C3 .1027(3) .7230(5) .2673(3) .0467(9)
C4 .0900(3) .6893(4) .1518(3) .0494(10)
C5 .1462(2) .5114(5) .1198(2) .0444(8)
C6 .2147(2) .3667(4) .2020(2) .0364(7)
C7 .2804(2) .1748(4) .1763(2) .0370(8)
C8 .4220(3) -.1164(5) .2742(3) .0506(10)
N1 .3431(2) .0708(3) .2732(2) .0393(7)
O1 .2825(2) .1140(4) .0802(2) .0513(7)
H1 .128(5) .445(8) .022(5) .080(15)
H2 .044(6) .758(10) .082(6) .082(14)
H3 .048(4) .841(7) .302(4) .061(12)
H4 .182(3) .589(5) .427(3) .041(7)
H81 .4784(3) -.2040(5) .3479(3) .083(16)
H82 .4832(3) -.0333(5) .2341(3) .2(4)
H83 .3628(3) -.2289(5) .2144(3) .092(16)

loop_
_geom_angle_atom_site_label_1
_geom_angle_atom_site_label_2
_geom_angle_atom_site_label_3
_geom_angle
_geom_angle_publ_flag
C1 Se1 N1 85.70(10) yes
Se1 C1 C6 111.2(2) yes
Se1 C1 C2 127.6(2) yes
C2 C1 C6 121.2(2) yes
C1 C2 H4 115.(2) no
C1 C2 C3 117.5(3) yes
C3 C2 H4 128.(2) no
C2 C3 H3 112.(3) no
C2 C3 C4 122.0(3) yes
C4 C3 H3 126.(3) no
C3 C4 H2 135.(4) no
C3 C4 C5 119.4(3) yes
C5 C4 H2 105.(4) no
C4 C5 H1 126.(3) no
C4 C5 C6 120.0(3) yes
C6 C5 H1 113.(2) no
C1 C6 C5 119.9(2) yes
C5 C6 C7 123.9(2) yes
C1 C6 C7 116.2(2) yes
C6 C7 O1 126.5(2) yes
C6 C7 N1 110.6(2) yes
N1 C7 O1 122.9(3) yes
H82 C8 H83 109.5(4) no
H81 C8 H83 109.5(4) no
H81 C8 H82 109.4(4) no
N1 C8 H83 105.1(3) no
N1 C8 H82 94.6(3) no
N1 C8 H81 127.2(4) no
C7 N1 C8 122.6(2) yes
Se1 N1 C8 121.1(2) yes
Se1 N1 C7 116.3(2) yes

loop_
_geom_bond_atom_site_label_1
_geom_bond_atom_site_label_2
_geom_bond_distance
_geom_bond_publ_flag
Se1 C1 1.885(2) yes
Se1 N1 1.880(3) yes
C1 C2 1.398(4) yes
C1 C6 1.392(4) yes
C2 C3 1.387(4) yes
C3 C4 1.400(5) yes
C4 C5 1.376(4) yes
C5 C6 1.393(3) yes
C6 C7 1.473(4) yes
C7 N1 1.350(3) yes
C7 O1 1.246(4) yes
C8 N1 1.448(4) yes
C2 H4 0.90(4) no
C3 H3 1.11(5) no
C4 H2 0.96(6) no
C5 H1 1.23(6) no
C8 H81 1.081(4) no
C8 H82 1.081(5) no
C8 H83 1.080(4) no
